data_4319326
loop_
_publ_author_name
'Ashley E. Ayers'
'Thomas M. Klap\"otke'
'H. V. Rasika Dias'

_publ_section_title
;
 Azido Derivatives of Germanium(II) and Tin(II): Syntheses and
 Characterization of [(Mes)2DAP]GeN3, [(Mes)2DAP]SnN3, and the
 Corresponding Chloro Analogues Featuring Heterocyclic Six-\p-Electron
 Ring Systems (where [(Mes)2DAP] = {N(Mes)C(Me)}2CH)
;
_journal_name_full 'Inorganic Chemistry'
_journal_page_first 1000
_journal_page_last 1005
_journal_paper_doi 10.1021/ic001078j
_journal_volume 40
_journal_year 2001
_chemical_formula_sum 'C23 H29 Cl Ge N2'
_chemical_formula_weight 441.52
_chemical_name_common '[(Mes)2DAP]GeCl'
_chemical_name_systematic
; 
 ? 
;
_space_group_IT_number 15
_symmetry_cell_setting monoclinic
_symmetry_space_group_name_Hall '-C 2yc'
_symmetry_space_group_name_H-M 'C 1 2/c 1'
_atom_sites_solution_hydrogens geom
_atom_sites_solution_primary direct
_atom_sites_solution_secondary difmap
_audit_creation_method SHELXL-97
_cell_angle_alpha 90.00
_cell_angle_beta 114.144(6)
_cell_angle_gamma 90.00
_cell_formula_units_Z 8
_cell_length_a 26.967(4)
_cell_length_b 12.369(4)
_cell_length_c 14.5548(13)
_cell_measurement_reflns_used 38
_cell_measurement_temperature 203(2)
_cell_measurement_theta_max 12.47
_cell_measurement_theta_min 5.27
_cell_volume 4430.1(16)
_computing_cell_refinement 'Siemens XSCANS'
_computing_data_collection 'Siemens XSCANS'
_computing_data_reduction 'Siemens SHELXTL'
_computing_molecular_graphics 'Siemens SHELXTL'
_computing_publication_material 'Siemens SHELXTL'
_computing_structure_refinement 'SHELXL-97 (Sheldrick, 1997)'
_computing_structure_solution 'SHELXS-97 (Sheldrick, 1990)'
_diffrn_ambient_temperature 203(2)
_diffrn_measured_fraction_theta_full 0.970
_diffrn_measured_fraction_theta_max 0.970
_diffrn_measurement_method '\w scans'
_diffrn_radiation_monochromator graphite
_diffrn_radiation_source 'fine-focus sealed tube'
_diffrn_radiation_type MoK\a
_diffrn_radiation_wavelength 0.71073
_diffrn_reflns_av_R_equivalents 0.0241
_diffrn_reflns_av_sigmaI/netI 0.0299
_diffrn_reflns_limit_h_max 28
_diffrn_reflns_limit_h_min -1
_diffrn_reflns_limit_k_max 13
_diffrn_reflns_limit_k_min -1
_diffrn_reflns_limit_l_max 14
_diffrn_reflns_limit_l_min -15
_diffrn_reflns_number 3376
_diffrn_reflns_theta_full 22.50
_diffrn_reflns_theta_max 22.50
_diffrn_reflns_theta_min 1.84
_diffrn_standards_interval_count 97
_diffrn_standards_number 3
_exptl_absorpt_coefficient_mu 1.513
_exptl_absorpt_correction_T_max 0.9216
_exptl_absorpt_correction_T_min 0.7519
_exptl_absorpt_correction_type empirical
_exptl_crystal_colour colorless
_exptl_crystal_density_diffrn 1.324
_exptl_crystal_density_method 'not measured'
_exptl_crystal_description parallelpipeds
_exptl_crystal_F_000 1840
_exptl_crystal_size_max 0.62
_exptl_crystal_size_mid 0.50
_exptl_crystal_size_min 0.43
_refine_diff_density_max 0.274
_refine_diff_density_min -0.397
_refine_diff_density_rms 0.065
_refine_ls_extinction_method none
_refine_ls_goodness_of_fit_ref 1.069
_refine_ls_hydrogen_treatment mixed
_refine_ls_matrix_type full
_refine_ls_number_parameters 252
_refine_ls_number_reflns 2810
_refine_ls_number_restraints 0
_refine_ls_restrained_S_all 1.069
_refine_ls_R_factor_all 0.0342
_refine_ls_R_factor_gt 0.0306
_refine_ls_shift/su_max 0.000
_refine_ls_shift/su_mean 0.000
_refine_ls_structure_factor_coef Fsqd
_refine_ls_weighting_details 'calc w=1/[\s^2^(Fo^2^)+(0.0425P)^2^+5.9208P] where P=(Fo^2^+2Fc^2^)/3'
_refine_ls_weighting_scheme calc
_refine_ls_wR_factor_gt 0.0794
_refine_ls_wR_factor_ref 0.0818
_reflns_number_gt 2582
_reflns_number_total 2810
_reflns_threshold_expression >2sigma(I)
_cod_data_source_file ic001078j_1.cif
_cod_data_source_block rd254
_cod_depositor_comments
;
The following automatic conversions were performed:

'_symmetry_cell_setting' value 'Monoclinic' changed to 'monoclinic'
according to the built-in table from CIF Core dictionary named
'cif_core.dic' version 2.4.1 from 2010-06-29.

Automatic conversion script
Id: cif_fix_values 1646 2011-03-28 12:23:43Z adriana 
;
_cod_original_cell_volume 4430.2(17)
_cod_database_code 4319326

loop_
_symmetry_equiv_pos_as_xyz
'x, y, z'
'-x, y, -z+1/2'
'x+1/2, y+1/2, z'
'-x+1/2, y+1/2, -z+1/2'
'-x, -y, -z'
'x, -y, z-1/2'
'-x+1/2, -y+1/2, -z'
'x+1/2, -y+1/2, z-1/2'

loop_
_atom_site_label
_atom_site_type_symbol
_atom_site_fract_x
_atom_site_fract_y
_atom_site_fract_z
_atom_site_U_iso_or_equiv
_atom_site_adp_type
_atom_site_occupancy
_atom_site_symmetry_multiplicity
_atom_site_calc_flag
_atom_site_refinement_flags
_atom_site_disorder_assembly
_atom_site_disorder_group
Ge Ge 0.155802(11) 0.23460(2) 0.11081(2) 0.02761(14) Uani 1 1 d . . .
Cl Cl 0.12368(3) 0.07615(7) 0.01929(6) 0.0444(2) Uani 1 1 d . . .
N1 N 0.21857(9) 0.16876(18) 0.21930(16) 0.0273(5) Uani 1 1 d . . .
C2 C 0.21417(12) 0.0925(2) 0.2816(2) 0.0304(7) Uani 1 1 d . . .
C3 C 0.16746(12) 0.0767(2) 0.2972(2) 0.0313(7) Uani 1 1 d . . .
H3A H 0.1663 0.0156 0.3335 0.038 Uiso 1 1 calc R . .
C4 C 0.12169(11) 0.1438(2) 0.2636(2) 0.0300(7) Uani 1 1 d . . .
N5 N 0.11167(9) 0.21521(18) 0.18988(17) 0.0278(5) Uani 1 1 d . . .
C6 C 0.26273(13) 0.0228(3) 0.3394(2) 0.0437(8) Uani 1 1 d . . .
H6A H 0.2842 0.0142 0.3011 0.066 Uiso 1 1 calc R . .
H6B H 0.2507 -0.0468 0.3513 0.066 Uiso 1 1 calc R . .
H6C H 0.2843 0.0565 0.4027 0.066 Uiso 1 1 calc R . .
C7 C 0.08379(13) 0.1369(3) 0.3155(2) 0.0414(8) Uani 1 1 d . . .
H7A H 0.0809 0.2066 0.3417 0.062 Uiso 1 1 calc R . .
H7B H 0.0977 0.0857 0.3697 0.062 Uiso 1 1 calc R . .
H7C H 0.0486 0.1139 0.2682 0.062 Uiso 1 1 calc R . .
C8 C 0.27156(11) 0.2067(2) 0.2315(2) 0.0278(7) Uani 1 1 d . . .
C9 C 0.30127(12) 0.2726(2) 0.3147(2) 0.0330(7) Uani 1 1 d . . .
C10 C 0.35113(12) 0.3128(3) 0.3232(2) 0.0391(8) Uani 1 1 d . . .
H10A H 0.3710 0.3563 0.3781 0.047 Uiso 1 1 calc R . .
C11 C 0.37214(12) 0.2906(3) 0.2532(2) 0.0372(7) Uani 1 1 d . . .
C12 C 0.34168(12) 0.2266(2) 0.1720(2) 0.0360(7) Uani 1 1 d . . .
H12A H 0.3552 0.2114 0.1240 0.043 Uiso 1 1 calc R . .
C13 C 0.29141(12) 0.1838(2) 0.1592(2) 0.0295(7) Uani 1 1 d . . .
C14 C 0.28059(13) 0.3008(3) 0.3934(2) 0.0469(8) Uani 1 1 d . . .
H14A H 0.3010 0.3606 0.4328 0.070 Uiso 1 1 calc R . .
H14B H 0.2847 0.2395 0.4363 0.070 Uiso 1 1 calc R . .
H14C H 0.2429 0.3202 0.3611 0.070 Uiso 1 1 calc R . .
C15 C 0.42689(13) 0.3342(3) 0.2652(3) 0.0570(10) Uani 1 1 d . . .
H15A H 0.4348 0.3991 0.3047 0.086 Uiso 1 1 calc R . .
H15B H 0.4261 0.3498 0.2000 0.086 Uiso 1 1 calc R . .
H15C H 0.4545 0.2812 0.2983 0.086 Uiso 1 1 calc R . .
C16 C 0.26143(13) 0.1127(3) 0.0699(2) 0.0410(8) Uani 1 1 d . . .
H16A H 0.2859 0.0890 0.0411 0.061 Uiso 1 1 calc R . .
H16B H 0.2321 0.1526 0.0205 0.061 Uiso 1 1 calc R . .
H16C H 0.2472 0.0509 0.0909 0.061 Uiso 1 1 calc R . .
C17 C 0.06608(11) 0.2883(2) 0.1607(2) 0.0298(7) Uani 1 1 d . . .
C18 C 0.07527(12) 0.3937(2) 0.1993(2) 0.0348(7) Uani 1 1 d . . .
C19 C 0.03252(14) 0.4667(3) 0.1643(3) 0.0464(9) Uani 1 1 d . . .
H19A H 0.0383 0.5370 0.1891 0.056 Uiso 1 1 calc R . .
C20 C -0.01852(14) 0.4384(3) 0.0935(3) 0.0486(9) Uani 1 1 d . . .
C21 C -0.02653(13) 0.3333(3) 0.0583(2) 0.0466(9) Uani 1 1 d . . .
H21A H -0.0608 0.3132 0.0113 0.056 Uiso 1 1 calc R . .
C22 C 0.01490(13) 0.2565(3) 0.0906(2) 0.0386(8) Uani 1 1 d . . .
C23 C 0.13022(13) 0.4262(3) 0.2767(3) 0.0491(9) Uani 1 1 d . . .
H23A H 0.1305 0.5026 0.2889 0.074 Uiso 1 1 calc R . .
H23B H 0.1575 0.4093 0.2523 0.074 Uiso 1 1 calc R . .
H23C H 0.1378 0.3877 0.3382 0.074 Uiso 1 1 calc R . .
C24 C -0.06344(16) 0.5220(4) 0.0563(3) 0.0723(13) Uani 1 1 d . . .
H24A H -0.0958 0.4897 0.0072 0.108 Uiso 1 1 calc R . .
H24B H -0.0525 0.5811 0.0262 0.108 Uiso 1 1 calc R . .
H24C H -0.0705 0.5480 0.1118 0.108 Uiso 1 1 calc R . .
C25 C 0.00405(13) 0.1425(3) 0.0501(3) 0.0508(9) Uani 1 1 d . . .
H25A H 0.0184 0.0921 0.1050 0.076 Uiso 1 1 calc R . .
H25B H 0.0213 0.1311 0.0048 0.076 Uiso 1 1 calc R . .
H25C H -0.0344 0.1316 0.0149 0.076 Uiso 1 1 calc R . .

loop_
_atom_site_aniso_label
_atom_site_aniso_U_11
_atom_site_aniso_U_22
_atom_site_aniso_U_33
_atom_site_aniso_U_23
_atom_site_aniso_U_13
_atom_site_aniso_U_12
Ge 0.0305(2) 0.0284(2) 0.0238(2) 0.00547(12) 0.01102(15) 0.00252(13)
Cl 0.0475(5) 0.0495(5) 0.0335(4) -0.0132(4) 0.0139(4) -0.0067(4)
N1 0.0300(13) 0.0268(14) 0.0254(12) 0.0008(10) 0.0118(10) 0.0034(10)
C2 0.0411(17) 0.0264(16) 0.0236(15) 0.0003(12) 0.0130(13) 0.0064(13)
C3 0.0412(17) 0.0253(16) 0.0300(16) 0.0089(12) 0.0173(13) 0.0018(14)
C4 0.0353(16) 0.0296(16) 0.0248(15) 0.0023(13) 0.0121(13) -0.0034(13)
N5 0.0306(13) 0.0253(13) 0.0274(13) -0.0009(11) 0.0118(11) -0.0013(11)
C6 0.0499(19) 0.042(2) 0.0425(18) 0.0180(15) 0.0222(16) 0.0167(16)
C7 0.0450(18) 0.044(2) 0.0402(18) 0.0110(15) 0.0229(15) 0.0035(15)
C8 0.0305(15) 0.0259(16) 0.0256(15) 0.0042(12) 0.0100(13) 0.0067(13)
C9 0.0311(16) 0.0317(17) 0.0320(17) 0.0025(13) 0.0085(14) 0.0073(13)
C10 0.0354(17) 0.0358(18) 0.0357(17) -0.0046(14) 0.0040(14) 0.0005(14)
C11 0.0333(17) 0.0351(18) 0.0394(18) 0.0100(15) 0.0109(15) 0.0030(15)
C12 0.0362(18) 0.0393(19) 0.0353(18) 0.0103(14) 0.0175(15) 0.0083(14)
C13 0.0347(16) 0.0247(16) 0.0289(16) 0.0058(13) 0.0129(13) 0.0060(13)
C14 0.0442(19) 0.054(2) 0.0387(19) -0.0160(17) 0.0137(16) -0.0008(17)
C15 0.0385(19) 0.071(3) 0.059(2) 0.008(2) 0.0167(17) -0.0073(18)
C16 0.0446(18) 0.047(2) 0.0339(17) -0.0050(15) 0.0191(15) 0.0032(16)
C17 0.0324(16) 0.0327(17) 0.0290(16) 0.0104(13) 0.0172(13) 0.0044(13)
C18 0.0397(17) 0.0337(18) 0.0397(17) 0.0055(14) 0.0252(14) 0.0029(15)
C19 0.063(2) 0.0373(19) 0.059(2) 0.0128(17) 0.045(2) 0.0135(17)
C20 0.047(2) 0.063(3) 0.049(2) 0.0293(19) 0.0328(18) 0.0231(19)
C21 0.0320(18) 0.071(3) 0.0370(18) 0.0192(18) 0.0146(15) 0.0083(17)
C22 0.0348(18) 0.050(2) 0.0328(17) 0.0084(15) 0.0155(15) 0.0017(15)
C23 0.053(2) 0.037(2) 0.064(2) -0.0154(17) 0.0306(18) -0.0062(16)
C24 0.070(3) 0.090(3) 0.076(3) 0.045(2) 0.050(2) 0.048(2)
C25 0.0371(18) 0.061(2) 0.047(2) -0.0093(18) 0.0096(16) -0.0096(17)

loop_
_atom_type_symbol
_atom_type_description
_atom_type_scat_dispersion_real
_atom_type_scat_dispersion_imag
_atom_type_scat_source
C C 0.0033 0.0016 'International Tables Vol C Tables 4.2.6.8 and 6.1.1.4'
H H 0.0000 0.0000 'International Tables Vol C Tables 4.2.6.8 and 6.1.1.4'
N N 0.0061 0.0033 'International Tables Vol C Tables 4.2.6.8 and 6.1.1.4'
Cl Cl 0.1484 0.1585 'International Tables Vol C Tables 4.2.6.8 and 6.1.1.4'
Ge Ge 0.1547 1.8001 'International Tables Vol C Tables 4.2.6.8 and 6.1.1.4'

loop_
_geom_angle_atom_site_label_1
_geom_angle_atom_site_label_2
_geom_angle_atom_site_label_3
_geom_angle
_geom_angle_site_symmetry_1
_geom_angle_site_symmetry_3
_geom_angle_publ_flag
N1 Ge N5 90.44(9) . . ?
N1 Ge Cl 96.19(7) . . ?
N5 Ge Cl 93.39(7) . . ?
C2 N1 C8 120.0(2) . . ?
C2 N1 Ge 123.30(19) . . ?
C8 N1 Ge 116.71(17) . . ?
N1 C2 C3 123.1(3) . . ?
N1 C2 C6 118.8(3) . . ?
C3 C2 C6 118.1(3) . . ?
C2 C3 C4 126.3(3) . . ?
N5 C4 C3 122.4(3) . . ?
N5 C4 C7 119.2(3) . . ?
C3 C4 C7 118.4(2) . . ?
C4 N5 C17 121.5(2) . . ?
C4 N5 Ge 125.27(19) . . ?
C17 N5 Ge 113.27(17) . . ?
C13 C8 C9 120.6(3) . . ?
C13 C8 N1 120.6(2) . . ?
C9 C8 N1 118.7(2) . . ?
C10 C9 C8 118.3(3) . . ?
C10 C9 C14 119.6(3) . . ?
C8 C9 C14 122.1(3) . . ?
C11 C10 C9 122.4(3) . . ?
C12 C11 C10 117.8(3) . . ?
C12 C11 C15 120.9(3) . . ?
C10 C11 C15 121.3(3) . . ?
C11 C12 C13 122.6(3) . . ?
C8 C13 C12 118.3(3) . . ?
C8 C13 C16 122.4(3) . . ?
C12 C13 C16 119.2(3) . . ?
C22 C17 C18 121.1(3) . . ?
C22 C17 N5 120.4(3) . . ?
C18 C17 N5 118.4(3) . . ?
C19 C18 C17 118.3(3) . . ?
C19 C18 C23 121.1(3) . . ?
C17 C18 C23 120.6(3) . . ?
C20 C19 C18 122.2(3) . . ?
C21 C20 C19 118.1(3) . . ?
C21 C20 C24 121.9(4) . . ?
C19 C20 C24 120.0(4) . . ?
C20 C21 C22 122.3(3) . . ?
C21 C22 C17 118.0(3) . . ?
C21 C22 C25 120.3(3) . . ?
C17 C22 C25 121.6(3) . . ?

loop_
_geom_bond_atom_site_label_1
_geom_bond_atom_site_label_2
_geom_bond_distance
_geom_bond_site_symmetry_2
_geom_bond_publ_flag
Ge N1 1.958(2) . ?
Ge N5 1.980(2) . ?
Ge Cl 2.3285(10) . ?
N1 C2 1.348(4) . ?
N1 C8 1.444(4) . ?
C2 C3 1.382(4) . ?
C2 C6 1.505(4) . ?
C3 C4 1.399(4) . ?
C4 N5 1.330(4) . ?
C4 C7 1.501(4) . ?
N5 C17 1.443(4) . ?
C8 C13 1.391(4) . ?
C8 C9 1.406(4) . ?
C9 C10 1.391(4) . ?
C9 C14 1.506(4) . ?
C10 C11 1.381(5) . ?
C11 C12 1.380(5) . ?
C11 C15 1.513(4) . ?
C12 C13 1.395(4) . ?
C13 C16 1.502(4) . ?
C17 C22 1.396(4) . ?
C17 C18 1.400(4) . ?
C18 C19 1.387(4) . ?
C18 C23 1.504(4) . ?
C19 C20 1.385(5) . ?
C20 C21 1.381(5) . ?
C20 C24 1.514(5) . ?
C21 C22 1.394(5) . ?
C22 C25 1.510(5) . ?
